data_1554873
loop_
_publ_author_name
'Peraino, Nicholas J.'
'Wheeler, Kraig A.'
'Kerrigan, Nessan J.'

_publ_section_title
;
 Diastereoselective synthesis of \g-lactones through reaction of
 enediolates with \a,\b-unsaturated sulfoxonium salts.
;
_journal_issue 7
_journal_name_full 'Organic letters'
_journal_page_first 1735
_journal_page_last 1737
_journal_paper_doi 10.1021/acs.orglett.5b00545
_journal_volume 17
_journal_year 2015
_chemical_formula_moiety 'C20 H16 O2'
_chemical_formula_sum 'C20 H16 O2'
_chemical_formula_weight 288.33
_space_group_crystal_system orthorhombic
_space_group_IT_number 19
_space_group_name_Hall 'P 2ac 2ab'
_space_group_name_H-M_alt 'P 21 21 21'
_atom_sites_solution_hydrogens geom
_audit_creation_method SHELXL-2012
_cell_angle_alpha 90
_cell_angle_beta 90
_cell_angle_gamma 90
_cell_formula_units_Z 4
_cell_length_a 5.9724(4)
_cell_length_b 14.8969(10)
_cell_length_c 16.4863(11)
_cell_measurement_reflns_used 4519
_cell_measurement_temperature 100(2)
_cell_measurement_theta_max 67.330
_cell_measurement_theta_min 3.856
_cell_volume 1466.79(17)
_computing_cell_refinement APEX2
_computing_data_collection 'APEX2 (Bruker, 2010)'
_computing_data_reduction
;
SAINT (Bruker, 2008) and XPREP (Bruker, 2008)
;
_computing_molecular_graphics 'XSEED (Barbour, 2001)'
_computing_publication_material 'XSEED (Barbour, 2001)'
_computing_structure_refinement 'SHELXL-97 (Sheldrick, 2008)'
_computing_structure_solution 'SHELXS-97 (Sheldrick, 2008)'
_diffrn_ambient_temperature 100(2)
_diffrn_detector_area_resol_mean 8.33
_diffrn_measured_fraction_theta_full 0.999
_diffrn_measured_fraction_theta_max 1.000
_diffrn_measurement_device_type 'Bruker APEXII CCD'
_diffrn_measurement_method 'phi and omega scans'
_diffrn_radiation_monochromator graphite
_diffrn_radiation_source 'fine-focus sealed tube'
_diffrn_radiation_type CuK\a
_diffrn_radiation_wavelength 1.54178
_diffrn_reflns_av_R_equivalents 0.0859
_diffrn_reflns_av_unetI/netI 0.0486
_diffrn_reflns_Laue_measured_fraction_full 0.999
_diffrn_reflns_Laue_measured_fraction_max 1.000
_diffrn_reflns_limit_h_max 6
_diffrn_reflns_limit_h_min -7
_diffrn_reflns_limit_k_max 17
_diffrn_reflns_limit_k_min -17
_diffrn_reflns_limit_l_max 19
_diffrn_reflns_limit_l_min -19
_diffrn_reflns_number 21860
_diffrn_reflns_point_group_measured_fraction_full 1.000
_diffrn_reflns_point_group_measured_fraction_max 1.000
_diffrn_reflns_theta_full 67.679
_diffrn_reflns_theta_max 68.241
_diffrn_reflns_theta_min 3.999
_exptl_absorpt_coefficient_mu 0.659
_exptl_absorpt_correction_T_max 0.897
_exptl_absorpt_correction_T_min 0.810
_exptl_absorpt_correction_type multi-scan
_exptl_absorpt_process_details 'SADABS (Bruker, 2011)'
_exptl_crystal_colour colorless
_exptl_crystal_density_diffrn 1.306
_exptl_crystal_description 'transparent needle'
_exptl_crystal_F_000 608
_exptl_crystal_size_max 0.469
_exptl_crystal_size_mid 0.168
_exptl_crystal_size_min 0.124
_refine_diff_density_max 0.115
_refine_diff_density_min -0.183
_refine_diff_density_rms 0.039
_refine_ls_abs_structure_details
;
 Flack x determined using 917 quotients [(I+)-(I-)]/[(I+)+(I-)]
 (Parsons and Flack (2004), Acta Cryst. A60, s61).
;
_refine_ls_abs_structure_Flack 0.4(2)
_refine_ls_extinction_method none
_refine_ls_goodness_of_fit_ref 1.051
_refine_ls_hydrogen_treatment constr
_refine_ls_matrix_type full
_refine_ls_number_parameters 199
_refine_ls_number_reflns 2688
_refine_ls_number_restraints 0
_refine_ls_restrained_S_all 1.051
_refine_ls_R_factor_all 0.0441
_refine_ls_R_factor_gt 0.0392
_refine_ls_shift/su_max 0.000
_refine_ls_shift/su_mean 0.000
_refine_ls_structure_factor_coef Fsqd
_refine_ls_weighting_details
;
 w=1/[\s^2^(Fo^2^)+(0.0483P)^2^+0.1366P]
 where P=(Fo^2^+2Fc^2^)/3
;
_refine_ls_weighting_scheme calc
_refine_ls_wR_factor_gt 0.0962
_refine_ls_wR_factor_ref 0.1003
_reflns_Friedel_coverage 0.704
_reflns_Friedel_fraction_full 1.000
_reflns_Friedel_fraction_max 1.001
_reflns_number_gt 2415
_reflns_number_total 2688
_reflns_threshold_expression 'I > 2\s(I)'
_cod_data_source_file ol5b00545_si_003.cif
_cod_data_source_block nker10
_cod_database_code 1554873
_shelx_space_group_comment
;
The symmetry employed for this shelxl refinement is uniquely defined
by the following loop, which should always be used as a source of
symmetry information in preference to the above space-group names.
They are only intended as comments.
;
_shelx_estimated_absorpt_t_min 0.747
_shelx_estimated_absorpt_t_max 0.923
_shelxl_version_number 2012-9

loop_
_space_group_symop_operation_xyz
'x, y, z'
'-x+1/2, -y, z+1/2'
'x+1/2, -y+1/2, -z'
'-x, y+1/2, -z+1/2'

loop_
_atom_site_label
_atom_site_type_symbol
_atom_site_fract_x
_atom_site_fract_y
_atom_site_fract_z
_atom_site_U_iso_or_equiv
_atom_site_adp_type
_atom_site_occupancy
_atom_site_site_symmetry_order
_atom_site_calc_flag
_atom_site_refinement_flags_posn
_atom_site_refinement_flags_adp
O1 O 0.9227(3) 0.25342(11) 0.46396(10) 0.0444(5) Uani 1 1 d . .
O2 O 0.9485(3) 0.20367(12) 0.59098(11) 0.0457(5) Uani 1 1 d . .
C1 C 0.9618(4) 0.18850(17) 0.51934(16) 0.0397(6) Uani 1 1 d . .
C2 C 1.0252(5) 0.10266(16) 0.47628(14) 0.0374(6) Uani 1 1 d . .
H2 H 1.1909 0.1035 0.4677 0.045 Uiso 1 1 calc R U
C3 C 0.9126(5) 0.11557(16) 0.39304(14) 0.0386(6) Uani 1 1 d . .
H3 H 0.7496 0.1014 0.3985 0.046 Uiso 1 1 calc R U
C4 C 0.9386(5) 0.21680(16) 0.38222(15) 0.0433(6) Uani 1 1 d . .
H4A H 1.0853 0.2314 0.3576 0.052 Uiso 1 1 calc R U
H4B H 0.8182 0.2411 0.3472 0.052 Uiso 1 1 calc R U
C5 C 1.0102(4) 0.05735(17) 0.32688(14) 0.0373(6) Uani 1 1 d . .
C6 C 0.8902(5) -0.01620(17) 0.30059(14) 0.0389(6) Uani 1 1 d . .
H6 H 0.7454 -0.0270 0.3224 0.047 Uiso 1 1 calc R U
C7 C 0.9762(5) -0.07454(17) 0.24316(16) 0.0424(6) Uani 1 1 d . .
H7 H 0.8916 -0.1253 0.2264 0.051 Uiso 1 1 calc R U
C8 C 1.1855(5) -0.05894(18) 0.21015(15) 0.0439(6) Uani 1 1 d . .
H8 H 1.2450 -0.0985 0.1704 0.053 Uiso 1 1 calc R U
C9 C 1.3068(5) 0.01452(18) 0.23543(16) 0.0420(6) Uani 1 1 d . .
H9 H 1.4504 0.0256 0.2128 0.050 Uiso 1 1 calc R U
C10 C 1.2219(5) 0.07274(18) 0.29368(16) 0.0411(6) Uani 1 1 d . .
H10 H 1.3077 0.1229 0.3109 0.049 Uiso 1 1 calc R U
C11 C 0.9677(4) 0.01657(16) 0.51958(14) 0.0362(6) Uani 1 1 d . .
C12 C 1.1154(4) -0.05369(17) 0.51948(14) 0.0360(6) Uani 1 1 d . .
H12 H 1.2544 -0.0472 0.4920 0.043 Uiso 1 1 calc R U
C13 C 1.0669(5) -0.13578(16) 0.55920(14) 0.0350(5) Uani 1 1 d . .
C14 C 1.2194(5) -0.20780(16) 0.56061(15) 0.0387(6) Uani 1 1 d . .
H14 H 1.3579 -0.2027 0.5326 0.046 Uiso 1 1 calc R U
C15 C 1.1708(5) -0.28463(18) 0.60155(16) 0.0434(6) Uani 1 1 d . .
H15 H 1.2756 -0.3326 0.6020 0.052 Uiso 1 1 calc R U
C16 C 0.9656(5) -0.29365(18) 0.64345(17) 0.0455(7) Uani 1 1 d . .
H16 H 0.9340 -0.3473 0.6724 0.055 Uiso 1 1 calc R U
C17 C 0.8138(5) -0.22604(17) 0.64257(15) 0.0413(6) Uani 1 1 d . .
H17 H 0.6760 -0.2331 0.6706 0.050 Uiso 1 1 calc R U
C18 C 0.8577(4) -0.14473(17) 0.60026(14) 0.0365(6) Uani 1 1 d . .
C19 C 0.7058(4) -0.07246(16) 0.59820(15) 0.0385(6) Uani 1 1 d . .
H19 H 0.5649 -0.0782 0.6244 0.046 Uiso 1 1 calc R U
C20 C 0.7572(4) 0.00572(17) 0.55922(14) 0.0381(6) Uani 1 1 d . .
H20 H 0.6516 0.0534 0.5585 0.046 Uiso 1 1 calc R U

loop_
_atom_site_aniso_label
_atom_site_aniso_U_11
_atom_site_aniso_U_22
_atom_site_aniso_U_33
_atom_site_aniso_U_23
_atom_site_aniso_U_13
_atom_site_aniso_U_12
O1 0.0534(12) 0.0345(9) 0.0453(9) -0.0010(8) -0.0023(8) 0.0052(9)
O2 0.0511(12) 0.0433(10) 0.0426(10) -0.0048(8) -0.0016(9) 0.0035(9)
C1 0.0371(14) 0.0362(14) 0.0457(14) 0.0000(11) -0.0033(12) 0.0001(11)
C2 0.0380(13) 0.0341(13) 0.0401(13) -0.0004(10) 0.0003(11) 0.0008(11)
C3 0.0390(14) 0.0355(13) 0.0411(13) 0.0016(11) -0.0004(11) 0.0008(11)
C4 0.0547(17) 0.0323(13) 0.0429(14) 0.0001(11) -0.0001(12) 0.0043(12)
C5 0.0408(15) 0.0352(13) 0.0359(13) 0.0040(10) 0.0010(11) 0.0030(11)
C6 0.0415(15) 0.0362(14) 0.0390(13) 0.0056(11) 0.0004(11) 0.0000(11)
C7 0.0532(17) 0.0323(13) 0.0418(14) 0.0008(11) -0.0029(12) -0.0006(12)
C8 0.0555(17) 0.0372(14) 0.0392(13) 0.0033(11) 0.0037(13) 0.0101(13)
C9 0.0393(15) 0.0450(15) 0.0416(13) 0.0099(11) 0.0040(11) 0.0055(12)
C10 0.0427(15) 0.0376(13) 0.0430(14) 0.0040(11) -0.0004(12) -0.0016(12)
C11 0.0408(14) 0.0338(13) 0.0340(12) -0.0021(10) -0.0022(10) -0.0017(11)
C12 0.0362(13) 0.0366(13) 0.0352(12) -0.0022(10) 0.0009(10) -0.0027(11)
C13 0.0370(14) 0.0338(12) 0.0343(12) -0.0027(10) -0.0003(10) -0.0023(10)
C14 0.0367(14) 0.0381(13) 0.0414(13) -0.0021(11) 0.0005(11) -0.0010(11)
C15 0.0440(16) 0.0397(14) 0.0466(14) 0.0047(12) -0.0016(13) 0.0034(12)
C16 0.0493(17) 0.0404(14) 0.0467(14) 0.0088(12) 0.0011(13) -0.0010(12)
C17 0.0430(16) 0.0405(14) 0.0404(13) 0.0035(11) 0.0030(11) -0.0064(12)
C18 0.0358(13) 0.0381(13) 0.0356(12) -0.0021(11) -0.0015(11) -0.0019(10)
C19 0.0361(14) 0.0420(14) 0.0374(13) -0.0035(11) 0.0018(11) -0.0025(11)
C20 0.0355(13) 0.0368(13) 0.0421(13) -0.0030(11) -0.0018(10) 0.0034(11)

loop_
_atom_type_symbol
_atom_type_description
_atom_type_scat_dispersion_real
_atom_type_scat_dispersion_imag
_atom_type_scat_source
C C 0.0181 0.0091 'International Tables Vol C Tables 4.2.6.8 and 6.1.1.4'
H H 0.0000 0.0000 'International Tables Vol C Tables 4.2.6.8 and 6.1.1.4'
O O 0.0492 0.0322 'International Tables Vol C Tables 4.2.6.8 and 6.1.1.4'

loop_
_geom_angle_atom_site_label_1
_geom_angle_atom_site_label_2
_geom_angle_atom_site_label_3
_geom_angle
C1 O1 C4 110.24(19)
O2 C1 O1 121.1(2)
O2 C1 C2 129.5(2)
O1 C1 C2 109.4(2)
C11 C2 C1 116.1(2)
C11 C2 C3 115.4(2)
C1 C2 C3 101.7(2)
C11 C2 H2 107.7
C1 C2 H2 107.7
C3 C2 H2 107.7
C5 C3 C4 116.3(2)
C5 C3 C2 113.8(2)
C4 C3 C2 100.5(2)
C5 C3 H3 108.6
C4 C3 H3 108.6
C2 C3 H3 108.6
O1 C4 C3 104.79(19)
O1 C4 H4A 110.8
C3 C4 H4A 110.8
O1 C4 H4B 110.8
C3 C4 H4B 110.8
H4A C4 H4B 108.9
C6 C5 C10 118.5(2)
C6 C5 C3 118.8(2)
C10 C5 C3 122.6(2)
C5 C6 C7 121.4(3)
C5 C6 H6 119.3
C7 C6 H6 119.3
C8 C7 C6 119.9(3)
C8 C7 H7 120.0
C6 C7 H7 120.0
C9 C8 C7 119.3(3)
C9 C8 H8 120.3
C7 C8 H8 120.3
C8 C9 C10 120.9(3)
C8 C9 H9 119.6
C10 C9 H9 119.6
C9 C10 C5 119.9(3)
C9 C10 H10 120.0
C5 C10 H10 120.0
C12 C11 C20 118.8(2)
C12 C11 C2 120.2(2)
C20 C11 C2 121.0(2)
C11 C12 C13 121.8(2)
C11 C12 H12 119.1
C13 C12 H12 119.1
C14 C13 C12 122.2(2)
C14 C13 C18 119.2(2)
C12 C13 C18 118.6(2)
C15 C14 C13 120.8(2)
C15 C14 H14 119.6
C13 C14 H14 119.6
C14 C15 C16 120.5(3)
C14 C15 H15 119.7
C16 C15 H15 119.7
C17 C16 C15 120.3(2)
C17 C16 H16 119.9
C15 C16 H16 119.9
C16 C17 C18 121.0(2)
C16 C17 H17 119.5
C18 C17 H17 119.5
C19 C18 C17 123.0(2)
C19 C18 C13 118.7(2)
C17 C18 C13 118.3(2)
C20 C19 C18 121.3(2)
C20 C19 H19 119.4
C18 C19 H19 119.4
C19 C20 C11 120.7(2)
C19 C20 H20 119.6
C11 C20 H20 119.6

loop_
_geom_bond_atom_site_label_1
_geom_bond_atom_site_label_2
_geom_bond_distance
O1 C1 1.350(3)
O1 C4 1.457(3)
O2 C1 1.205(3)
C1 C2 1.511(3)
C2 C11 1.507(3)
C2 C3 1.540(3)
C2 H2 1.0000
C3 C5 1.511(3)
C3 C4 1.526(3)
C3 H3 1.0000
C4 H4A 0.9900
C4 H4B 0.9900
C5 C6 1.379(4)
C5 C10 1.397(4)
C6 C7 1.384(4)
C6 H6 0.9500
C7 C8 1.383(4)
C7 H7 0.9500
C8 C9 1.377(4)
C8 H8 0.9500
C9 C10 1.390(4)
C9 H9 0.9500
C10 H10 0.9500
C11 C12 1.369(4)
C11 C20 1.426(4)
C12 C13 1.417(3)
C12 H12 0.9500
C13 C14 1.408(4)
C13 C18 1.427(4)
C14 C15 1.360(4)
C14 H14 0.9500
C15 C16 1.413(4)
C15 H15 0.9500
C16 C17 1.355(4)
C16 H16 0.9500
C17 C18 1.422(3)
C17 H17 0.9500
C18 C19 1.408(4)
C19 C20 1.365(4)
C19 H19 0.9500
C20 H20 0.9500

loop_
_geom_torsion_atom_site_label_1
_geom_torsion_atom_site_label_2
_geom_torsion_atom_site_label_3
_geom_torsion_atom_site_label_4
_geom_torsion
C4 O1 C1 O2 -177.2(2)
C4 O1 C1 C2 4.2(3)
O2 C1 C2 C11 30.1(4)
O1 C1 C2 C11 -151.5(2)
O2 C1 C2 C3 156.2(3)
O1 C1 C2 C3 -25.3(3)
C11 C2 C3 C5 -73.7(3)
C1 C2 C3 C5 159.6(2)
C11 C2 C3 C4 161.2(2)
C1 C2 C3 C4 34.5(3)
C1 O1 C4 C3 19.1(3)
C5 C3 C4 O1 -156.5(2)
C2 C3 C4 O1 -33.2(3)
C4 C3 C5 C6 -138.4(3)
C2 C3 C5 C6 105.4(3)
C4 C3 C5 C10 44.5(3)
C2 C3 C5 C10 -71.7(3)
C10 C5 C6 C7 0.6(4)
C3 C5 C6 C7 -176.6(2)
C5 C6 C7 C8 -0.8(4)
C6 C7 C8 C9 0.4(4)
C7 C8 C9 C10 0.2(4)
C8 C9 C10 C5 -0.5(4)
C6 C5 C10 C9 0.1(4)
C3 C5 C10 C9 177.2(2)
C1 C2 C11 C12 -139.2(2)
C3 C2 C11 C12 101.8(3)
C1 C2 C11 C20 42.6(3)
C3 C2 C11 C20 -76.4(3)
C20 C11 C12 C13 -1.5(3)
C2 C11 C12 C13 -179.7(2)
C11 C12 C13 C14 -178.9(2)
C11 C12 C13 C18 0.0(3)
C12 C13 C14 C15 177.8(2)
C18 C13 C14 C15 -1.1(4)
C13 C14 C15 C16 0.1(4)
C14 C15 C16 C17 0.7(4)
C15 C16 C17 C18 -0.5(4)
C16 C17 C18 C19 -179.5(3)
C16 C17 C18 C13 -0.5(4)
C14 C13 C18 C19 -179.7(2)
C12 C13 C18 C19 1.4(3)
C14 C13 C18 C17 1.2(3)
C12 C13 C18 C17 -177.7(2)
C17 C18 C19 C20 177.7(2)
C13 C18 C19 C20 -1.2(4)
C18 C19 C20 C11 -0.3(4)
C12 C11 C20 C19 1.7(3)
C2 C11 C20 C19 179.9(2)
